data_4319589
loop_
_publ_author_name
'P. Manikandan'
'R. Muthukumaran'
'K. R. Justin Thomas'
'B. Varghese'
'G. V. R. Chandramouli'
'P. T. Manoharan'

_publ_section_title
;
 Copper(II) Azide Complexes of Aliphatic and Aromatic Amine Based
 Tridentate Ligands: Novel Structure, Spectroscopy, and Magnetic
 Properties
;
_journal_name_full 'Inorganic Chemistry'
_journal_page_first 2378
_journal_page_last 2389
_journal_paper_doi 10.1021/ic0009223
_journal_volume 40
_journal_year 2001
_chemical_formula_sum 'C38 H48 Cl2 Cu2 N18 O8'
_chemical_formula_weight 1082.92
_chemical_name_systematic
; 
 ? 
;
_space_group_IT_number 2
_symmetry_cell_setting triclinic
_symmetry_space_group_name_Hall '-P 1'
_symmetry_space_group_name_H-M 'P -1'
_atom_sites_solution_hydrogens geom
_atom_sites_solution_primary direct
_atom_sites_solution_secondary difmap
_audit_creation_method SHELXL
_cell_angle_alpha 77.29(2)
_cell_angle_beta 78.50(2)
_cell_angle_gamma 79.06(2)
_cell_formula_units_Z 1
_cell_length_a 8.393(2)
_cell_length_b 12.200(4)
_cell_length_c 12.235(3)
_cell_measurement_reflns_used 25
_cell_measurement_temperature 296(2)
_cell_measurement_theta_max 25
_cell_measurement_theta_min 2
_cell_volume 1183.5(6)
_computing_cell_refinement CAD4
_computing_data_collection CAD4
_computing_data_reduction MOLEN
_computing_molecular_graphics ORTEP
_computing_publication_material 'SHELXL-93 (Sheldrick, 1993)'
_computing_structure_refinement 'SHELXL-93 (Sheldrick, 1993)'
_computing_structure_solution 'SHELXS-86 (Sheldrick, 1990)'
_diffrn_ambient_temperature 296(2)
_diffrn_measurement_device 'Enraf-Nonius CAD4'
_diffrn_measurement_method 2\q/\w
_diffrn_radiation_monochromator graphite
_diffrn_radiation_source 'fine-focus sealed tube'
_diffrn_radiation_type MoK\a
_diffrn_radiation_wavelength 0.71073
_diffrn_reflns_av_R_equivalents 0.0958
_diffrn_reflns_av_sigmaI/netI 0.0246
_diffrn_reflns_limit_h_max 9
_diffrn_reflns_limit_h_min 0
_diffrn_reflns_limit_k_max 14
_diffrn_reflns_limit_k_min -14
_diffrn_reflns_limit_l_max 14
_diffrn_reflns_limit_l_min -14
_diffrn_reflns_number 4307
_diffrn_reflns_theta_max 24.97
_diffrn_reflns_theta_min 2.20
_diffrn_standards_decay_% 0
_diffrn_standards_interval_time 60
_diffrn_standards_number 2
_exptl_absorpt_coefficient_mu 1.081
_exptl_absorpt_correction_T_max 1.233
_exptl_absorpt_correction_T_min 0.817
_exptl_absorpt_correction_type DIFABS
_exptl_crystal_colour Green
_exptl_crystal_density_diffrn 1.519
_exptl_crystal_description Prism
_exptl_crystal_F_000 558
_exptl_crystal_size_max 0.35
_exptl_crystal_size_mid 0.25
_exptl_crystal_size_min 0.42
_refine_diff_density_max 0.755
_refine_diff_density_min -0.876
_refine_diff_density_rms 0.088
_refine_ls_extinction_method none
_refine_ls_goodness_of_fit_all 1.063
_refine_ls_goodness_of_fit_obs 1.077
_refine_ls_hydrogen_treatment isotropic
_refine_ls_matrix_type full
_refine_ls_number_parameters 403
_refine_ls_number_reflns 3993
_refine_ls_number_restraints 0
_refine_ls_restrained_S_all 1.064
_refine_ls_restrained_S_obs 1.077
_refine_ls_R_factor_all 0.0552
_refine_ls_R_factor_obs 0.0506
_refine_ls_shift/esd_max -0.152
_refine_ls_shift/esd_mean 0.008
_refine_ls_structure_factor_coef Fsqd
_refine_ls_weighting_details 'w=1/[\s^2^(Fo^2^)+(0.1189P)^2^+0.4470P] where P=(Fo^2^+2Fc^2^)/3'
_refine_ls_weighting_scheme calc
_refine_ls_wR_factor_all 0.1516
_refine_ls_wR_factor_obs 0.1449
_reflns_number_observed 3594
_reflns_number_total 3994
_reflns_observed_criterion >2sigma(I)
_cod_data_source_file ic0009223_2.cif
_cod_data_source_block '[CuL(N3)(ClO4)]2.2CH3CN'
_cod_depositor_comments
;
The following automatic conversions were performed:

'_symmetry_cell_setting' value 'Triclinic' changed to 'triclinic'
according to the built-in table from CIF Core dictionary named
'cif_core.dic' version 2.4.1 from 2010-06-29.

Automatic conversion script
Id: cif_fix_values 1646 2011-03-28 12:23:43Z adriana 

The following automatic conversions were performed:

'_refine_ls_weighting_scheme' value 'calc
w=1/[\s^2^(Fo^2^)+(0.1189P)^2^+0.4470P] where P=(Fo^2^+2Fc^2^)/3' was
changed to 'calc'. New tag '_refine_ls_weighting_details' was
created. The value of the new tag was set to
'w=1/[\s^2^(Fo^2^)+(0.1189P)^2^+0.4470P] where P=(Fo^2^+2Fc^2^)/3'.

Automatic conversion script
Id: cif_fix_values 3143 2015-03-26 13:38:13Z robertas 
;
_cod_original_cell_volume 1183.6(6)
_cod_original_sg_symbol_H-M 'P -1 [No. 2]'
_cod_database_code 4319589

loop_
_symmetry_equiv_pos_as_xyz
'x, y, z'
'-x, -y, -z'

loop_
_atom_site_aniso_label
_atom_site_aniso_U_11
_atom_site_aniso_U_22
_atom_site_aniso_U_33
_atom_site_aniso_U_23
_atom_site_aniso_U_13
_atom_site_aniso_U_12
Cu 0.0329(3) 0.0368(3) 0.0391(3) -0.0085(2) -0.0047(2) -0.0046(2)
Cl 0.0792(7) 0.0587(6) 0.0507(5) -0.0030(4) -0.0124(5) -0.0068(5)
N1 0.0426(14) 0.0396(13) 0.0319(12) -0.0075(10) -0.0105(10) -0.0068(10)
N2 0.0306(13) 0.0393(13) 0.0472(14) -0.0082(11) -0.0119(11) -0.0036(10)
N3 0.0285(13) 0.0408(13) 0.0398(13) -0.0085(10) -0.0106(10) -0.0039(10)
N4 0.0442(15) 0.0400(13) 0.0413(13) -0.0096(11) -0.0135(11) 0.0022(11)
N5 0.047(2) 0.0401(14) 0.0351(13) -0.0070(10) -0.0052(11) -0.0023(11)
N6 0.0371(14) 0.044(2) 0.0470(15) -0.0019(12) -0.0093(11) -0.0046(11)
N7 0.0321(14) 0.057(2) 0.0335(12) -0.0102(12) -0.0056(10) -0.0083(11)
N8 0.072(2) 0.052(2) 0.054(2) 0.0058(14) -0.014(2) -0.0163(15)
N9 0.117(4) 0.073(2) 0.061(2) -0.012(2) -0.008(2) -0.028(2)
O1 0.143(4) 0.100(3) 0.071(2) -0.005(2) -0.047(2) -0.040(2)
O2 0.206(6) 0.068(3) 0.126(4) 0.002(2) -0.012(4) 0.036(3)
O3 0.133(4) 0.118(3) 0.074(2) -0.021(2) 0.017(2) -0.028(3)
O4 0.080(2) 0.108(3) 0.119(3) -0.022(2) -0.025(2) -0.029(2)
C1 0.050(2) 0.039(2) 0.0311(14) -0.0056(11) -0.0095(13) -0.0098(13)
C2 0.064(2) 0.040(2) 0.046(2) -0.0060(14) -0.009(2) -0.018(2)
C3 0.052(2) 0.057(2) 0.063(2) -0.012(2) -0.007(2) -0.026(2)
C4 0.040(2) 0.056(2) 0.051(2) -0.014(2) -0.013(2) -0.012(2)
C5 0.036(2) 0.045(2) 0.0341(14) -0.0090(12) -0.0104(12) -0.0085(12)
C6 0.039(2) 0.052(2) 0.043(2) -0.0074(14) -0.0160(14) -0.0122(14)
C7 0.033(2) 0.039(2) 0.053(2) -0.0083(13) -0.0057(13) -0.0031(12)
C8 0.039(2) 0.051(2) 0.044(2) -0.0182(15) -0.0056(13) -0.0033(14)
C9 0.037(2) 0.0399(15) 0.0364(14) -0.0068(12) -0.0126(12) -0.0046(12)
C10 0.034(2) 0.063(2) 0.103(4) -0.031(2) -0.010(2) 0.000(2)
C11 0.044(2) 0.080(3) 0.060(2) -0.033(2) -0.023(2) 0.000(2)
C12 0.059(2) 0.045(2) 0.040(2) -0.0027(14) -0.019(2) -0.0076(15)
C13 0.055(2) 0.050(2) 0.057(2) -0.024(2) -0.030(2) 0.015(2)
C14 0.054(2) 0.069(2) 0.049(2) -0.028(2) -0.011(2) 0.012(2)
C15 0.046(2) 0.058(2) 0.035(2) -0.0110(14) -0.0079(13) 0.0028(14)
C16 0.085(4) 0.049(2) 0.095(4) -0.029(3) -0.036(3) 0.012(2)
C17 0.070(3) 0.075(3) 0.046(2) -0.004(2) 0.017(2) 0.000(2)
C18 0.078(4) 0.104(4) 0.058(3) -0.018(3) -0.012(2) -0.004(3)
C19 0.070(3) 0.048(2) 0.059(2) -0.010(2) -0.013(2) -0.012(2)

loop_
_atom_site_label
_atom_site_type_symbol
_atom_site_fract_x
_atom_site_fract_y
_atom_site_fract_z
_atom_site_U_iso_or_equiv
_atom_site_thermal_displace_type
_atom_site_occupancy
_atom_site_calc_flag
_atom_site_refinement_flags
_atom_site_disorder_group
Cu Cu 0.55249(4) 0.18397(3) 0.83554(3) 0.0363(2) Uani 1 d . .
Cl Cl 0.35413(14) 0.29985(8) 0.52166(8) 0.0643(3) Uani 1 d . .
N1 N 0.7383(3) 0.2816(2) 0.8018(2) 0.0372(5) Uani 1 d . .
N2 N 0.8751(3) 0.0502(2) 0.7717(2) 0.0385(6) Uani 1 d . .
N3 N 0.7128(3) 0.0664(2) 0.7607(2) 0.0357(5) Uani 1 d . .
N4 N 0.4224(3) 0.4212(2) 0.8543(2) 0.0418(6) Uani 1 d . .
N5 N 0.3954(3) 0.3116(2) 0.8968(2) 0.0416(6) Uani 1 d . .
N6 N 0.3716(3) 0.0942(2) 0.8616(2) 0.0435(6) Uani 1 d . .
N7 N 0.3847(3) -0.0016(2) 0.9106(2) 0.0403(6) Uani 1 d . .
N8 N 0.3902(4) -0.0958(3) 0.9574(3) 0.0603(8) Uani 1 d . .
N9 N -0.0676(6) 0.3280(4) 0.2919(3) 0.0830(12) Uani 1 d . .
O1 O 0.4316(6) 0.2775(4) 0.6191(3) 0.0992(12) Uani 1 d . .
O2 O 0.2672(8) 0.4118(4) 0.5074(5) 0.146(2) Uani 1 d . .
O3 O 0.4729(6) 0.2859(4) 0.4245(3) 0.1112(14) Uani 1 d . .
O4 O 0.2436(5) 0.2182(4) 0.5411(4) 0.0989(12) Uani 1 d . .
C1 C 0.7097(4) 0.3949(3) 0.7654(2) 0.0394(7) Uani 1 d . .
C2 C 0.8342(5) 0.4611(3) 0.7421(3) 0.0493(8) Uani 1 d . .
C3 C 0.9916(5) 0.4097(3) 0.7546(3) 0.0549(9) Uani 1 d . .
C4 C 1.0228(5) 0.2937(3) 0.7905(3) 0.0473(8) Uani 1 d . .
C5 C 0.8962(4) 0.2324(3) 0.8131(2) 0.0374(6) Uani 1 d . .
C6 C 0.9247(4) 0.1058(3) 0.8497(3) 0.0431(7) Uani 1 d . .
C7 C 0.9688(4) -0.0168(3) 0.7015(3) 0.0425(7) Uani 1 d . .
C8 C 0.8632(4) -0.0446(3) 0.6441(3) 0.0441(7) Uani 1 d . .
C9 C 0.7064(4) 0.0071(3) 0.6820(2) 0.0371(6) Uani 1 d . .
C10 C 1.1501(5) -0.0473(4) 0.6951(5) 0.0651(11) Uani 1 d . .
C11 C 0.5527(5) -0.0036(4) 0.6453(4) 0.0576(10) Uani 1 d . .
C12 C 0.5370(5) 0.4464(3) 0.7506(3) 0.0471(8) Uani 1 d . .
C13 C 0.3237(5) 0.4938(3) 0.9182(3) 0.0522(9) Uani 1 d . .
C14 C 0.2311(5) 0.4283(4) 1.0029(3) 0.0573(10) Uani 1 d . .
C15 C 0.2781(4) 0.3158(3) 0.9885(3) 0.0472(8) Uani 1 d . .
C16 C 0.3312(8) 0.6170(4) 0.8957(6) 0.0742(14) Uani 1 d . .
C17 C 0.2113(6) 0.2148(4) 1.0621(4) 0.0704(13) Uani 1 d . .
C18 C -0.1520(8) 0.3035(6) 0.5086(4) 0.0805(14) Uani 1 d . .
C19 C -0.1063(5) 0.3175(3) 0.3875(4) 0.0581(9) Uani 1 d . .
H2 H 0.8037(43) 0.5369(34) 0.7175(30) 0.043(9) Uiso 1 d . .
H3 H 1.0654(59) 0.4467(39) 0.7355(38) 0.065(13) Uiso 1 d . .
H4 H 1.1146(64) 0.2615(42) 0.7905(40) 0.065(14) Uiso 1 d . .
H6A H 1.0556(53) 0.0831(33) 0.8488(33) 0.052(10) Uiso 1 d . .
H6B H 0.8668(46) 0.0880(31) 0.9218(33) 0.044(9) Uiso 1 d . .
H8 H 0.8780(51) -0.0842(37) 0.5944(36) 0.057(11) Uiso 1 d . .
H10A H 1.1779(66) -0.0905(47) 0.7646(46) 0.084(16) Uiso 1 d . .
H10B H 1.1966(75) 0.0307(54) 0.6796(50) 0.110(20) Uiso 1 d . .
H10C H 1.1933(56) -0.0955(40) 0.6412(38) 0.062(12) Uiso 1 d . .
H11A H 0.4653(68) 0.0615(46) 0.6570(42) 0.085(15) Uiso 1 d . .
H11B H 0.5321(103) -0.0931(78) 0.6634(70) 0.168(32) Uiso 1 d . .
H11C H 0.5580(82) 0.0017(59) 0.5794(61) 0.109(21) Uiso 1 d . .
H12A H 0.5113(55) 0.4217(37) 0.7059(38) 0.056(12) Uiso 1 d . .
H12B H 0.5179(44) 0.5323(32) 0.7259(29) 0.043(9) Uiso 1 d . .
H14 H 0.1506(55) 0.4582(35) 1.0509(35) 0.056(11) Uiso 1 d . .
H16A H 0.3487(63) 0.6509(45) 0.8274(48) 0.073(16) Uiso 1 d . .
H16B H 0.2567(74) 0.6430(52) 0.9382(49) 0.088(18) Uiso 1 d . .
H16C H 0.4194(81) 0.6338(55) 0.9135(54) 0.103(21) Uiso 1 d . .
H17A H 0.1570(62) 0.2307(42) 1.1204(45) 0.073(14) Uiso 1 d . .
H17B H 0.2819(67) 0.1497(46) 1.0664(41) 0.076(14) Uiso 1 d . .
H17C H 0.1554(73) 0.1763(50) 1.0190(50) 0.094(18) Uiso 1 d . .
H18A H -0.2531(111) 0.2978(72) 0.5248(67) 0.139(31) Uiso 1 d . .
H18B H -0.0778(95) 0.2527(69) 0.5393(63) 0.127(26) Uiso 1 d . .
H18C H -0.1857(110) 0.3816(79) 0.5206(72) 0.151(32) Uiso 1 d . .

loop_
_atom_type_symbol
_atom_type_description
_atom_type_scat_dispersion_real
_atom_type_scat_dispersion_imag
_atom_type_scat_source
C C 0.0033 0.0016 'International Tables Vol C Tables 4.2.6.8 and 6.1.1.4'
H H 0.0000 0.0000 'International Tables Vol C Tables 4.2.6.8 and 6.1.1.4'
N N 0.0061 0.0033 'International Tables Vol C Tables 4.2.6.8 and 6.1.1.4'
O O 0.0106 0.0060 'International Tables Vol C Tables 4.2.6.8 and 6.1.1.4'
Cl Cl 0.1484 0.1585 'International Tables Vol C Tables 4.2.6.8 and 6.1.1.4'
Cu Cu 0.3201 1.2651 'International Tables Vol C Tables 4.2.6.8 and 6.1.1.4'

loop_
_geom_angle_atom_site_label_1
_geom_angle_atom_site_label_2
_geom_angle_atom_site_label_3
_geom_angle
_geom_angle_site_symmetry_1
_geom_angle_site_symmetry_3
_geom_angle_publ_flag
N6 Cu N3 92.12(11) . . yes
N6 Cu N5 90.31(12) . . yes
N3 Cu N5 174.77(10) . . yes
N6 Cu N1 177.50(10) . . yes
N3 Cu N1 88.04(10) . . yes
N5 Cu N1 89.32(11) . . yes
N6 Cu N8 89.52(11) . 2_657 yes
N3 Cu N8 95.69(11) . 2_657 yes
N5 Cu N8 88.95(11) . 2_657 yes
N1 Cu N8 92.95(10) . 2_657 yes
N6 Cu O1 82.22(11) . . yes
N3 Cu O1 89.32(12) . . yes
N5 Cu O1 86.43(12) . . yes
N1 Cu O1 95.29(11) . . yes
N8 Cu O1 170.50(12) 2_657 . yes
O3 Cl O2 110.0(3) . . ?
O3 Cl O1 110.0(3) . . ?
O2 Cl O1 109.7(3) . . ?
O3 Cl O4 109.5(3) . . ?
O2 Cl O4 110.8(3) . . ?
O1 Cl O4 106.7(2) . . ?
C1 N1 C5 117.8(3) . . ?
C1 N1 Cu 121.5(2) . . ?
C5 N1 Cu 120.7(2) . . ?
C7 N2 N3 111.5(2) . . ?
C7 N2 C6 129.1(3) . . ?
N3 N2 C6 119.4(3) . . ?
C9 N3 N2 105.5(2) . . ?
C9 N3 Cu 134.0(2) . . ?
N2 N3 Cu 119.5(2) . . ?
C13 N4 N5 111.0(3) . . ?
C13 N4 C12 129.1(3) . . ?
N5 N4 C12 119.8(3) . . ?
C15 N5 N4 106.1(3) . . ?
C15 N5 Cu 133.7(2) . . ?
N4 N5 Cu 119.1(2) . . ?
N7 N6 Cu 121.3(2) . . yes
N8 N7 N6 176.7(3) . . yes
N7 N8 Cu 128.4(3) . 2_657 yes
Cl O1 Cu 166.5(2) . . ?
N1 C1 C2 121.8(3) . . ?
N1 C1 C12 116.8(3) . . ?
C2 C1 C12 121.4(3) . . ?
C3 C2 C1 119.3(3) . . ?
C2 C3 C4 119.4(4) . . ?
C5 C4 C3 119.1(4) . . ?
C4 C5 N1 122.5(3) . . ?
C4 C5 C6 121.1(3) . . ?
N1 C5 C6 116.4(3) . . ?
N2 C6 C5 111.3(2) . . ?
N2 C7 C8 105.9(3) . . ?
N2 C7 C10 122.8(3) . . ?
C8 C7 C10 131.3(3) . . ?
C7 C8 C9 107.8(3) . . ?
N3 C9 C8 109.4(3) . . ?
N3 C9 C11 124.5(3) . . ?
C8 C9 C11 126.0(3) . . ?
N4 C12 C1 111.7(3) . . ?
N4 C13 C14 106.0(3) . . ?
N4 C13 C16 123.1(4) . . ?
C14 C13 C16 130.8(4) . . ?
C13 C14 C15 107.6(3) . . ?
N5 C15 C14 109.2(3) . . ?
N5 C15 C17 124.4(3) . . ?
C14 C15 C17 126.4(3) . . ?
N9 C19 C18 178.9(5) . . ?

loop_
_geom_bond_atom_site_label_1
_geom_bond_atom_site_label_2
_geom_bond_distance
_geom_bond_site_symmetry_2
_geom_bond_publ_flag
Cu N6 1.972(3) . yes
Cu N3 2.015(3) . yes
Cu N5 2.016(3) . yes
Cu N1 2.062(3) . yes
Cu N8 2.627(3) 2_657 yes
Cu O1 2.941(3) . yes
Cu Cu 5.4095(18) 2_657 yes
Cl O3 1.410(4) . ?
Cl O2 1.413(4) . ?
Cl O1 1.420(4) . ?
Cl O4 1.438(4) . ?
N1 C1 1.346(4) . ?
N1 C5 1.368(4) . ?
N2 C7 1.350(4) . ?
N2 N3 1.368(4) . ?
N2 C6 1.447(4) . ?
N3 C9 1.340(4) . ?
N4 C13 1.360(4) . ?
N4 N5 1.368(4) . ?
N4 C12 1.443(5) . ?
N5 C15 1.341(4) . ?
N6 N7 1.187(4) . ?
N7 N8 1.162(4) . ?
N8 Cu 2.627(3) 2_657 ?
N9 C19 1.135(6) . ?
C1 C2 1.387(5) . ?
C1 C12 1.495(5) . ?
C2 C3 1.373(6) . ?
C3 C4 1.378(6) . ?
C4 C5 1.363(5) . ?
C5 C6 1.496(5) . ?
C7 C8 1.363(5) . ?
C7 C10 1.487(5) . ?
C8 C9 1.384(5) . ?
C9 C11 1.484(5) . ?
C13 C14 1.366(6) . ?
C13 C16 1.479(6) . ?
C14 C15 1.393(5) . ?
C15 C17 1.489(6) . ?
C18 C19 1.434(6) . ?

loop_
_geom_torsion_atom_site_label_1
_geom_torsion_atom_site_label_2
_geom_torsion_atom_site_label_3
_geom_torsion_atom_site_label_4
_geom_torsion
_geom_torsion_site_symmetry_1
_geom_torsion_site_symmetry_2
_geom_torsion_site_symmetry_3
_geom_torsion_site_symmetry_4
_geom_torsion_publ_flag
N6 Cu N1 C1 45.0(23) . . . . ?
N3 Cu N1 C1 138.9(2) . . . . ?
N5 Cu N1 C1 -36.6(2) . . . . ?
N8 Cu N1 C1 -125.5(2) 2_657 . . . ?
O1 Cu N1 C1 49.8(2) . . . . ?
N6 Cu N1 C5 -133.3(22) . . . . ?
N3 Cu N1 C5 -39.5(2) . . . . ?
N5 Cu N1 C5 145.1(2) . . . . ?
N8 Cu N1 C5 56.1(2) 2_657 . . . ?
O1 Cu N1 C5 -128.6(2) . . . . ?
C7 N2 N3 C9 0.3(3) . . . . ?
C6 N2 N3 C9 178.7(3) . . . . ?
C7 N2 N3 Cu -169.6(2) . . . . ?
C6 N2 N3 Cu 8.8(3) . . . . ?
N6 Cu N3 C9 45.8(3) . . . . ?
N5 Cu N3 C9 -71.9(11) . . . . ?
N1 Cu N3 C9 -131.7(3) . . . . ?
N8 Cu N3 C9 135.5(3) 2_657 . . . ?
O1 Cu N3 C9 -36.4(3) . . . . ?
N6 Cu N3 N2 -147.8(2) . . . . ?
N5 Cu N3 N2 94.5(11) . . . . ?
N1 Cu N3 N2 34.7(2) . . . . ?
N8 Cu N3 N2 -58.1(2) 2_657 . . . ?
O1 Cu N3 N2 130.0(2) . . . . ?
C13 N4 N5 C15 0.0(4) . . . . ?
C12 N4 N5 C15 -176.7(3) . . . . ?
C13 N4 N5 Cu -169.1(2) . . . . ?
C12 N4 N5 Cu 14.2(4) . . . . ?
N6 Cu N5 C15 46.1(3) . . . . ?
N3 Cu N5 C15 163.9(9) . . . . ?
N1 Cu N5 C15 -136.4(3) . . . . ?
N8 Cu N5 C15 -43.4(3) 2_657 . . . ?
O1 Cu N5 C15 128.3(3) . . . . ?
N6 Cu N5 N4 -148.4(2) . . . . ?
N3 Cu N5 N4 -30.6(12) . . . . ?
N1 Cu N5 N4 29.2(2) . . . . ?
N8 Cu N5 N4 122.1(2) 2_657 . . . ?
O1 Cu N5 N4 -66.2(2) . . . . ?
N3 Cu N6 N7 54.6(3) . . . . ?
N5 Cu N6 N7 -130.0(3) . . . . ?
N1 Cu N6 N7 148.4(22) . . . . ?
N8 Cu N6 N7 -41.0(3) 2_657 . . . ?
O1 Cu N6 N7 143.7(3) . . . . ?
Cu N6 N7 N8 -173.6(55) . . . . yes
N6 N7 N8 Cu -129.0(55) . . . 2_657 yes
O3 Cl O1 Cu -111.1(12) . . . . ?
O2 Cl O1 Cu 127.7(12) . . . . ?
O4 Cl O1 Cu 7.7(13) . . . . ?
N6 Cu O1 Cl -15.9(12) . . . . ?
N3 Cu O1 Cl 76.3(13) . . . . ?
N5 Cu O1 Cl -106.7(13) . . . . ?
N1 Cu O1 Cl 164.3(12) . . . . ?
N8 Cu O1 Cl -45.7(17) 2_657 . . . ?
C5 N1 C1 C2 -1.3(4) . . . . ?
Cu N1 C1 C2 -179.7(2) . . . . ?
C5 N1 C1 C12 178.4(3) . . . . ?
Cu N1 C1 C12 0.0(4) . . . . ?
N1 C1 C2 C3 1.0(5) . . . . ?
C12 C1 C2 C3 -178.6(3) . . . . ?
C1 C2 C3 C4 -0.3(5) . . . . ?
C2 C3 C4 C5 -0.1(6) . . . . ?
C3 C4 C5 N1 -0.2(5) . . . . ?
C3 C4 C5 C6 178.5(3) . . . . ?
C1 N1 C5 C4 0.9(4) . . . . ?
Cu N1 C5 C4 179.3(2) . . . . ?
C1 N1 C5 C6 -177.9(3) . . . . ?
Cu N1 C5 C6 0.5(3) . . . . ?
C7 N2 C6 C5 113.3(4) . . . . ?
N3 N2 C6 C5 -64.8(4) . . . . ?
C4 C5 C6 N2 -120.9(3) . . . . ?
N1 C5 C6 N2 57.9(4) . . . . ?
N3 N2 C7 C8 -0.1(4) . . . . ?
C6 N2 C7 C8 -178.3(3) . . . . ?
N3 N2 C7 C10 179.4(3) . . . . ?
C6 N2 C7 C10 1.2(5) . . . . ?
N2 C7 C8 C9 -0.1(4) . . . . ?
C10 C7 C8 C9 -179.5(4) . . . . ?
N2 N3 C9 C8 -0.4(3) . . . . ?
Cu N3 C9 C8 167.4(2) . . . . ?
N2 N3 C9 C11 177.6(3) . . . . ?
Cu N3 C9 C11 -14.6(5) . . . . ?
C7 C8 C9 N3 0.3(4) . . . . ?
C7 C8 C9 C11 -177.6(4) . . . . ?
C13 N4 C12 C1 117.4(4) . . . . ?
N5 N4 C12 C1 -66.6(4) . . . . ?
N1 C1 C12 N4 56.9(4) . . . . ?
C2 C1 C12 N4 -123.4(3) . . . . ?
N5 N4 C13 C14 -0.4(4) . . . . ?
C12 N4 C13 C14 175.9(3) . . . . ?
N5 N4 C13 C16 177.1(4) . . . . ?
C12 N4 C13 C16 -6.6(6) . . . . ?
N4 C13 C14 C15 0.7(4) . . . . ?
C16 C13 C14 C15 -176.6(4) . . . . ?
N4 N5 C15 C14 0.4(4) . . . . ?
Cu N5 C15 C14 167.3(3) . . . . ?
N4 N5 C15 C17 -179.5(4) . . . . ?
Cu N5 C15 C17 -12.6(6) . . . . ?
C13 C14 C15 N5 -0.7(4) . . . . ?
C13 C14 C15 C17 179.2(4) . . . . ?
